data_2016537
loop_
_publ_author_name
'Gli\'nski, Marek'
'Wilczkowska, Ewa'
'Madura, Izabela D.'
'Zachara, Janusz'

_publ_section_title
;
 Conformation of hydrogen-bonded dimeric <i>o</i>-methyl-substituted
 benzoic acids
;
_journal_coeditor_code FA3135
_journal_issue 4
_journal_name_full 'Acta Crystallographica Section C'
_journal_page_first o208
_journal_page_last o210
_journal_paper_doi 10.1107/S0108270108005799
_journal_volume 64
_journal_year 2008
_chemical_formula_iupac 'C9 H10 O2'
_chemical_formula_moiety 'C9 H10 O2'
_chemical_formula_sum 'C9 H10 O2'
_chemical_formula_weight 150.17
_chemical_melting_point 399
_chemical_name_systematic
;
2,4-dimethylbenzoic acid
;
_space_group_IT_number 14
_symmetry_cell_setting monoclinic
_symmetry_space_group_name_Hall '-P 2ybc'
_symmetry_space_group_name_H-M 'P 1 21/c 1'
_atom_sites_solution_hydrogens geom
_atom_sites_solution_primary direct
_atom_sites_solution_secondary difmap
_audit_creation_method SHELXL97
_cell_angle_alpha 90.00
_cell_angle_beta 99.182(16)
_cell_angle_gamma 90.00
_cell_formula_units_Z 4
_cell_length_a 5.4656(12)
_cell_length_b 13.660(2)
_cell_length_c 10.6755(19)
_cell_measurement_reflns_used 30
_cell_measurement_temperature 293(2)
_cell_measurement_theta_max 35
_cell_measurement_theta_min 12
_cell_volume 786.8(3)
_computing_cell_refinement 'P3/P4-PC Software (Siemens, 1991)'
_computing_data_collection 'P3/P4-PC Software (Siemens, 1991)'
_computing_data_reduction 'XDISK (Siemens, 1991)'
_computing_molecular_graphics 'ORTEPIII (Burnett & Johnson, 1996)'
_computing_publication_material 'SHELXL (Sheldrick, 2008) and PLATON (Spek, 2003)'
_computing_structure_refinement 'SHELXL97 (Sheldrick, 2008)'
_computing_structure_solution 'SHELXS97 (Sheldrick, 2008)'
_diffrn_ambient_temperature 293(2)
_diffrn_measured_fraction_theta_full 1.000
_diffrn_measured_fraction_theta_max 1.000
_diffrn_measurement_device_type 'Siemens P3'
_diffrn_measurement_method 'profile data from \w/2\q scans'
_diffrn_radiation_monochromator graphite
_diffrn_radiation_source 'fine-focus sealed tube'
_diffrn_radiation_type MoK\a
_diffrn_radiation_wavelength 0.71073
_diffrn_reflns_av_R_equivalents 0.0143
_diffrn_reflns_av_sigmaI/netI 0.0269
_diffrn_reflns_limit_h_max 6
_diffrn_reflns_limit_h_min 0
_diffrn_reflns_limit_k_max 16
_diffrn_reflns_limit_k_min 0
_diffrn_reflns_limit_l_max 12
_diffrn_reflns_limit_l_min -12
_diffrn_reflns_number 1551
_diffrn_reflns_theta_full 25.05
_diffrn_reflns_theta_max 25.05
_diffrn_reflns_theta_min 2.44
_diffrn_standards_decay_% 4.06
_diffrn_standards_interval_count 70
_diffrn_standards_number 2
_exptl_absorpt_coefficient_mu 0.089
_exptl_absorpt_correction_type none
_exptl_crystal_colour colourless
_exptl_crystal_density_diffrn 1.268
_exptl_crystal_density_method 'not measured'
_exptl_crystal_description prism
_exptl_crystal_F_000 320
_exptl_crystal_size_max 0.25
_exptl_crystal_size_mid 0.20
_exptl_crystal_size_min 0.15
_refine_diff_density_max 0.142
_refine_diff_density_min -0.126
_refine_ls_extinction_coef 0.027(5)
_refine_ls_extinction_expression Fc^*^=kFc[1+0.001xFc^2^\l^3^/sin(2\q)]^-1/4^
_refine_ls_extinction_method 'SHELXL (Sheldrick, 2008)'
_refine_ls_goodness_of_fit_ref 1.019
_refine_ls_hydrogen_treatment mixed
_refine_ls_matrix_type full
_refine_ls_number_parameters 108
_refine_ls_number_reflns 1399
_refine_ls_number_restraints 0
_refine_ls_restrained_S_all 1.019
_refine_ls_R_factor_all 0.0633
_refine_ls_R_factor_gt 0.0378
_refine_ls_shift/su_max 0.000
_refine_ls_shift/su_mean 0.000
_refine_ls_structure_factor_coef Fsqd
_refine_ls_weighting_details 'calc w = 1/[\s^2^(Fo^2^)+(0.0589P)^2^+0.0045P] where P=(Fo^2^+2Fc^2^)/3'
_refine_ls_weighting_scheme calc
_refine_ls_wR_factor_gt 0.0956
_refine_ls_wR_factor_ref 0.1058
_reflns_number_gt 953
_reflns_number_total 1399
_reflns_threshold_expression I>2\s(I)
_cod_data_source_file fa3135.cif
_cod_data_source_block I
_cod_original_sg_symbol_H-M 'P 21/c'
_cod_database_code 2016537
_cod_database_fobs_code 2016537

loop_
_symmetry_equiv_pos_as_xyz
'x, y, z'
'-x, y+1/2, -z+1/2'
'-x, -y, -z'
'x, -y-1/2, z-1/2'

loop_
_atom_site_type_symbol
_atom_site_label
_atom_site_fract_x
_atom_site_fract_y
_atom_site_fract_z
_atom_site_U_iso_or_equiv
_atom_site_adp_type
_atom_site_calc_flag
_atom_site_refinement_flags
_atom_site_occupancy
O O1 0.2092(3) -0.04671(8) 0.40080(13) 0.0705(4) Uani d . 1
O O2 0.1068(3) 0.10353(8) 0.45001(11) 0.0664(4) Uani d . 1
H H1 0.100(5) -0.0646(19) 0.456(2) 0.124(9) Uiso d . 1
C C1 0.2168(3) 0.04842(12) 0.38754(15) 0.0482(4) Uani d . 1
C C2 0.3670(3) 0.08183(11) 0.29241(14) 0.0444(4) Uani d . 1
C C3 0.3528(3) 0.17777(11) 0.24470(14) 0.0427(4) Uani d . 1
C C4 0.4962(3) 0.19996(12) 0.15155(14) 0.0485(4) Uani d . 1
H H4 0.4875 0.2631 0.1185 0.058 Uiso calc R 1
C C5 0.6499(3) 0.13376(13) 0.10575(14) 0.0515(4) Uani d . 1
C C6 0.6626(3) 0.04037(13) 0.15618(16) 0.0594(5) Uani d . 1
H H6 0.7669 -0.0057 0.1282 0.071 Uiso calc R 1
C C7 0.5231(3) 0.01497(12) 0.24693(16) 0.0566(5) Uani d . 1
H H7 0.5331 -0.0485 0.2788 0.068 Uiso calc R 1
C C8 0.1907(3) 0.25625(11) 0.28568(17) 0.0560(5) Uani d . 1
H H8A 0.2539 0.2755 0.3712 0.084 Uiso calc R 1
H H8B 0.0250 0.2317 0.2815 0.084 Uiso calc R 1
H H8C 0.1893 0.3118 0.2305 0.084 Uiso calc R 1
C C9 0.7994(3) 0.16146(16) 0.00374(17) 0.0685(6) Uani d . 1
H H9A 0.7278 0.1316 -0.0750 0.103 Uiso calc PR 0.62(2)
H H9B 0.9669 0.1391 0.0274 0.103 Uiso calc PR 0.62(2)
H H9C 0.7986 0.2313 -0.0060 0.103 Uiso calc PR 0.62(2)
H H9D 0.9344 0.2031 0.0393 0.103 Uiso calc PR 0.38(2)
H H9E 0.6953 0.1956 -0.0632 0.103 Uiso calc PR 0.38(2)
H H9F 0.8637 0.1033 -0.0297 0.103 Uiso calc PR 0.38(2)

loop_
_atom_site_aniso_label
_atom_site_aniso_U_11
_atom_site_aniso_U_22
_atom_site_aniso_U_33
_atom_site_aniso_U_12
_atom_site_aniso_U_13
_atom_site_aniso_U_23
O1 0.0968(10) 0.0422(7) 0.0851(10) -0.0020(7) 0.0529(9) 0.0069(6)
O2 0.0905(9) 0.0467(7) 0.0739(8) -0.0050(6) 0.0492(7) -0.0021(6)
C1 0.0563(10) 0.0429(9) 0.0485(9) -0.0034(8) 0.0180(8) 0.0005(8)
C2 0.0494(9) 0.0424(8) 0.0434(9) -0.0031(7) 0.0139(7) -0.0005(7)
C3 0.0433(9) 0.0430(8) 0.0426(9) -0.0072(7) 0.0088(7) -0.0018(7)
C4 0.0536(10) 0.0466(9) 0.0467(9) -0.0096(8) 0.0121(8) 0.0035(7)
C5 0.0480(9) 0.0634(11) 0.0452(9) -0.0108(9) 0.0138(8) -0.0017(8)
C6 0.0613(11) 0.0601(11) 0.0626(11) 0.0054(9) 0.0278(10) -0.0034(9)
C7 0.0662(12) 0.0480(9) 0.0611(11) 0.0052(8) 0.0275(10) 0.0063(8)
C8 0.0627(11) 0.0432(9) 0.0657(11) -0.0015(8) 0.0217(9) 0.0012(8)
C9 0.0655(12) 0.0879(14) 0.0579(11) -0.0143(11) 0.0281(9) -0.0019(10)

loop_
_atom_type_symbol
_atom_type_description
_atom_type_scat_dispersion_real
_atom_type_scat_dispersion_imag
_atom_type_scat_source
C C 0.0033 0.0016 'International Tables Vol C Tables 4.2.6.8 and 6.1.1.4'
H H 0.0000 0.0000 'International Tables Vol C Tables 4.2.6.8 and 6.1.1.4'
O O 0.0106 0.0060 'International Tables Vol C Tables 4.2.6.8 and 6.1.1.4'

loop_
_geom_angle_atom_site_label_1
_geom_angle_atom_site_label_2
_geom_angle_atom_site_label_3
_geom_angle
_geom_angle_publ_flag
C1 O1 H1 111.2(16) ?
O1 C1 O2 121.63(14) y
O1 C1 C2 114.34(14) y
O2 C1 C2 124.02(14) y
C7 C2 C3 119.24(14) ?
C7 C2 C1 118.50(14) ?
C3 C2 C1 122.25(14) ?
C4 C3 C2 117.19(14) ?
C4 C3 C8 118.57(14) y
C2 C3 C8 124.23(14) y
C5 C4 C3 123.72(15) ?
C5 C4 H4 118.1 ?
C3 C4 H4 118.1 ?
C4 C5 C6 117.62(14) ?
C4 C5 C9 121.52(16) y
C6 C5 C9 120.86(16) y
C7 C6 C5 120.69(16) ?
C7 C6 H6 119.7 ?
C5 C6 H6 119.7 ?
C6 C7 C2 121.53(16) ?
C6 C7 H7 119.2 ?
C2 C7 H7 119.2 ?
C3 C8 H8A 109.5 ?
C3 C8 H8B 109.5 ?
H8A C8 H8B 109.5 ?
C3 C8 H8C 109.5 ?
H8A C8 H8C 109.5 ?
H8B C8 H8C 109.5 ?
C5 C9 H9A 109.5 ?
C5 C9 H9B 109.5 ?
H9A C9 H9B 109.5 ?
C5 C9 H9C 109.5 ?
H9A C9 H9C 109.5 ?
H9B C9 H9C 109.5 ?
C5 C9 H9D 109.5 ?
H9A C9 H9D 141.1 ?
H9B C9 H9D 56.3 ?
H9C C9 H9D 56.3 ?
C5 C9 H9E 109.5 ?
H9A C9 H9E 56.3 ?
H9B C9 H9E 141.1 ?
H9C C9 H9E 56.3 ?
H9D C9 H9E 109.5 ?
C5 C9 H9F 109.5 ?
H9A C9 H9F 56.3 ?
H9B C9 H9F 56.3 ?
H9C C9 H9F 141.1 ?
H9D C9 H9F 109.5 ?
H9E C9 H9F 109.5 ?

loop_
_geom_bond_atom_site_label_1
_geom_bond_atom_site_label_2
_geom_bond_distance
_geom_bond_publ_flag
O1 C1 1.3085(19) y
O1 H1 0.94(3) ?
O2 C1 1.2251(18) y
C1 C2 1.476(2) ?
C2 C7 1.389(2) ?
C2 C3 1.404(2) ?
C3 C4 1.394(2) ?
C3 C8 1.500(2) ?
C4 C5 1.376(2) ?
C4 H4 0.9300 ?
C5 C6 1.382(2) ?
C5 C9 1.510(2) ?
C6 C7 1.370(2) ?
C6 H6 0.9300 ?
C7 H7 0.9300 ?
C8 H8A 0.9600 ?
C8 H8B 0.9600 ?
C8 H8C 0.9600 ?
C9 H9A 0.9600 ?
C9 H9B 0.9600 ?
C9 H9C 0.9600 ?
C9 H9D 0.9600 ?
C9 H9E 0.9600 ?
C9 H9F 0.9600 ?

loop_
_geom_torsion_atom_site_label_1
_geom_torsion_atom_site_label_2
_geom_torsion_atom_site_label_3
_geom_torsion_atom_site_label_4
_geom_torsion
_geom_torsion_publ_flag
O1 C1 C2 C3 165.38(15) y
O2 C1 C2 C3 -14.6(3) y
O1 C1 C2 C7 -13.1(2) ?
O2 C1 C2 C7 166.88(17) ?
C7 C2 C3 C4 0.9(2) ?
C1 C2 C3 C4 -177.55(15) ?
C7 C2 C3 C8 179.67(16) ?
C1 C2 C3 C8 1.2(2) ?
C2 C3 C4 C5 -0.6(2) ?
C8 C3 C4 C5 -179.40(15) ?
C3 C4 C5 C6 -0.4(3) ?
C3 C4 C5 C9 179.40(15) ?
C4 C5 C6 C7 1.1(3) ?
C9 C5 C6 C7 -178.74(17) ?
C5 C6 C7 C2 -0.7(3) ?
C3 C2 C7 C6 -0.3(3) ?
C1 C2 C7 C6 178.24(16) ?
